data_7113363
loop_
_publ_author_name
'Zheng, Jie'
'Huang, You'
'Li, Zhengming'

_publ_section_title
;
 Phosphine-catalyzed sequential annulation domino reaction:
 rapid construction of bicyclo[4.1.0]heptene skeletons
;
_journal_coden_ASTM CHCOFS
_journal_name_full
;
 Chemical Communications (Cambridge, United Kingdom)
;
_journal_page_first 5710
_journal_page_last 5713
_journal_paper_doi 10.1039/c4cc01097c
_journal_volume 50
_journal_year 2014
_chemical_formula_sum 'C28 H25 Br O6 S2'
_chemical_formula_weight 601.51
_space_group_IT_number 14
_symmetry_cell_setting monoclinic
_symmetry_space_group_name_Hall '-P 2yn'
_symmetry_space_group_name_H-M 'P 1 21/n 1'
_atom_sites_solution_hydrogens geom
_atom_sites_solution_primary direct
_atom_sites_solution_secondary difmap
_audit_creation_method SHELXL-97
_cell_angle_alpha 90.00
_cell_angle_beta 95.474(13)
_cell_angle_gamma 90.00
_cell_formula_units_Z 4
_cell_length_a 9.536(6)
_cell_length_b 16.366(11)
_cell_length_c 16.808(11)
_cell_measurement_reflns_used 9623
_cell_measurement_temperature 113(2)
_cell_measurement_theta_max 28.0
_cell_measurement_theta_min 1.2
_cell_volume 2611(3)
_computing_cell_refinement CrystalClear
_computing_data_collection CrystalClear
_computing_data_reduction CrystalClear
_computing_molecular_graphics 'Bruker SHELXTL'
_computing_publication_material 'CrystalStructure 3.8'
_computing_structure_refinement 'SHELXL-97 (Sheldrick, 1997)'
_computing_structure_solution 'SHELXS-97 (Sheldrick, 1990)'
_diffrn_ambient_temperature 113(2)
_diffrn_detector_area_resol_mean 14.22
_diffrn_measured_fraction_theta_full 0.986
_diffrn_measured_fraction_theta_max 0.986
_diffrn_measurement_device_type 'Rigaku Saturn724 CCD'
_diffrn_measurement_method '\w and \f scans'
_diffrn_radiation_monochromator multilayer
_diffrn_radiation_source 'rotating anode'
_diffrn_radiation_type MoK\a
_diffrn_radiation_wavelength 0.71073
_diffrn_reflns_av_R_equivalents 0.0738
_diffrn_reflns_av_sigmaI/netI 0.1029
_diffrn_reflns_limit_h_max 12
_diffrn_reflns_limit_h_min -11
_diffrn_reflns_limit_k_max 21
_diffrn_reflns_limit_k_min -21
_diffrn_reflns_limit_l_max 21
_diffrn_reflns_limit_l_min -22
_diffrn_reflns_number 26386
_diffrn_reflns_theta_full 27.95
_diffrn_reflns_theta_max 27.95
_diffrn_reflns_theta_min 1.74
_diffrn_standards_decay_% 0
_diffrn_standards_interval_count 0
_diffrn_standards_interval_time 0
_diffrn_standards_number 0
_exptl_absorpt_coefficient_mu 1.776
_exptl_absorpt_correction_T_max 0.8151
_exptl_absorpt_correction_T_min 0.7177
_exptl_absorpt_correction_type multi-scan
_exptl_absorpt_process_details CrystalClear
_exptl_crystal_colour Colorless
_exptl_crystal_density_diffrn 1.530
_exptl_crystal_density_method 'not measured'
_exptl_crystal_description Prism
_exptl_crystal_F_000 1232
_exptl_crystal_size_max 0.20
_exptl_crystal_size_mid 0.18
_exptl_crystal_size_min 0.12
_refine_diff_density_max 0.951
_refine_diff_density_min -1.177
_refine_diff_density_rms 0.111
_refine_ls_extinction_method none
_refine_ls_goodness_of_fit_ref 1.014
_refine_ls_hydrogen_treatment constr
_refine_ls_matrix_type full
_refine_ls_number_parameters 335
_refine_ls_number_reflns 6198
_refine_ls_number_restraints 0
_refine_ls_restrained_S_all 1.014
_refine_ls_R_factor_all 0.0751
_refine_ls_R_factor_gt 0.0475
_refine_ls_shift/su_max 0.001
_refine_ls_shift/su_mean 0.000
_refine_ls_structure_factor_coef Fsqd
_refine_ls_weighting_details 'calc w=1/[\s^2^(Fo^2^)+(0.0290P)^2^+0.0000P] where P=(Fo^2^+2Fc^2^)/3'
_refine_ls_weighting_scheme calc
_refine_ls_wR_factor_gt 0.0886
_refine_ls_wR_factor_ref 0.0967
_reflns_number_gt 3202
_reflns_number_total 6198
_reflns_threshold_expression >2sigma(I)
_cod_data_source_file c4cc01097c2.cif
_cod_data_source_block shelx
_cod_depositor_comments
;
The following automatic conversions were performed:

'_refine_ls_hydrogen_treatment' value 'CONSTR' changed to 'constr'
according to the built-in table from CIF Core dictionary named
'cif_core.dic' version 2.4.1 from 2010-06-29.

Automatic conversion script
Id: cif_fix_values 2281 2013-09-26 08:29:07Z andrius 
;
_cod_original_sg_symbol_H-M P2(1)/n
_cod_database_code 7113363

loop_
_symmetry_equiv_pos_as_xyz
'x, y, z'
'-x+1/2, y+1/2, -z+1/2'
'-x, -y, -z'
'x-1/2, -y-1/2, z-1/2'

loop_
_atom_site_label
_atom_site_type_symbol
_atom_site_fract_x
_atom_site_fract_y
_atom_site_fract_z
_atom_site_U_iso_or_equiv
_atom_site_adp_type
_atom_site_occupancy
_atom_site_symmetry_multiplicity
_atom_site_calc_flag
_atom_site_refinement_flags
Br1 Br 0.83575(4) 0.58336(2) 1.01417(2) 0.03441(12) Uani 1 1 d .
S1 S 0.57574(8) 0.90098(5) 0.69583(5) 0.0220(2) Uani 1 1 d .
S2 S 0.13763(8) 0.70758(5) 0.73190(5) 0.0241(2) Uani 1 1 d .
O1 O 0.4618(2) 0.95907(11) 0.68493(13) 0.0252(5) Uani 1 1 d .
O2 O 0.6828(2) 0.89949(12) 0.64049(12) 0.0256(5) Uani 1 1 d .
O3 O 0.0483(2) 0.77657(12) 0.70964(13) 0.0301(6) Uani 1 1 d .
O4 O 0.0842(2) 0.62630(12) 0.71810(13) 0.0277(6) Uani 1 1 d .
O5 O 0.4043(2) 0.55573(11) 0.75631(13) 0.0237(5) Uani 1 1 d .
O6 O 0.2883(2) 0.50624(12) 0.64355(13) 0.0298(6) Uani 1 1 d .
C1 C 0.7715(3) 0.64798(17) 0.7765(2) 0.0250(8) Uani 1 1 d .
H1 H 0.8159 0.6373 0.7294 0.030 Uiso 1 1 calc R
C2 C 0.8268(3) 0.61554(18) 0.8481(2) 0.0259(8) Uani 1 1 d .
H2 H 0.9098 0.5833 0.8507 0.031 Uiso 1 1 calc R
C3 C 0.7608(3) 0.63017(18) 0.91633(19) 0.0254(8) Uani 1 1 d .
C4 C 0.6411(3) 0.67859(18) 0.91399(19) 0.0248(8) Uani 1 1 d .
H4 H 0.5965 0.6888 0.9612 0.030 Uiso 1 1 calc R
C5 C 0.5880(3) 0.71159(17) 0.84177(19) 0.0237(7) Uani 1 1 d .
H5 H 0.5067 0.7454 0.8398 0.028 Uiso 1 1 calc R
C6 C 0.6502(3) 0.69671(17) 0.77233(19) 0.0213(7) Uani 1 1 d .
C7 C 0.5964(3) 0.72939(17) 0.69064(18) 0.0221(7) Uani 1 1 d .
H7 H 0.6806 0.7484 0.6647 0.026 Uiso 1 1 calc R
C8 C 0.4998(3) 0.80230(17) 0.69376(17) 0.0192(7) Uani 1 1 d .
C9 C 0.3604(3) 0.79756(17) 0.68690(17) 0.0211(7) Uani 1 1 d .
H9 H 0.3068 0.8463 0.6893 0.025 Uiso 1 1 calc R
C10 C 0.2859(3) 0.71830(17) 0.67565(18) 0.0205(7) Uani 1 1 d .
C11 C 0.2577(3) 0.68213(17) 0.59175(19) 0.0249(8) Uani 1 1 d .
H11A H 0.1697 0.6506 0.5795 0.030 Uiso 1 1 calc R
H11B H 0.2880 0.7142 0.5465 0.030 Uiso 1 1 calc R
C12 C 0.3695(3) 0.64556(17) 0.64902(19) 0.0220(7) Uani 1 1 d .
C13 C 0.5232(3) 0.66372(17) 0.63510(19) 0.0238(7) Uani 1 1 d .
H13A H 0.5263 0.6816 0.5790 0.029 Uiso 1 1 calc R
H13B H 0.5779 0.6124 0.6421 0.029 Uiso 1 1 calc R
C14 C 0.6612(3) 0.91602(17) 0.79287(18) 0.0196(7) Uani 1 1 d .
C15 C 0.5905(3) 0.95714(18) 0.8492(2) 0.0272(8) Uani 1 1 d .
H15 H 0.4956 0.9740 0.8370 0.033 Uiso 1 1 calc R
C16 C 0.6605(4) 0.9731(2) 0.9230(2) 0.0353(9) Uani 1 1 d .
H16 H 0.6139 1.0011 0.9624 0.042 Uiso 1 1 calc R
C17 C 0.7994(4) 0.9481(2) 0.9399(2) 0.0360(9) Uani 1 1 d .
H17 H 0.8478 0.9598 0.9907 0.043 Uiso 1 1 calc R
C18 C 0.8675(4) 0.9066(2) 0.8835(2) 0.0349(9) Uani 1 1 d .
H18 H 0.9621 0.8892 0.8959 0.042 Uiso 1 1 calc R
C19 C 0.7986(3) 0.89019(18) 0.8089(2) 0.0284(8) Uani 1 1 d .
H19 H 0.8450 0.8618 0.7696 0.034 Uiso 1 1 calc R
C20 C 0.1986(3) 0.71827(18) 0.83385(19) 0.0232(7) Uani 1 1 d .
C21 C 0.2101(3) 0.64852(19) 0.8822(2) 0.0283(8) Uani 1 1 d .
H21 H 0.1870 0.5961 0.8604 0.034 Uiso 1 1 calc R
C22 C 0.2556(3) 0.6573(2) 0.9622(2) 0.0352(9) Uani 1 1 d .
H22 H 0.2628 0.6106 0.9959 0.042 Uiso 1 1 calc R
C23 C 0.2907(4) 0.7336(2) 0.9935(2) 0.0400(10) Uani 1 1 d .
H23 H 0.3236 0.7391 1.0484 0.048 Uiso 1 1 calc R
C24 C 0.2776(3) 0.8027(2) 0.9442(2) 0.0360(9) Uani 1 1 d .
H24 H 0.3015 0.8551 0.9659 0.043 Uiso 1 1 calc R
C25 C 0.2304(3) 0.79537(19) 0.8648(2) 0.0277(8) Uani 1 1 d .
H25 H 0.2198 0.8423 0.8315 0.033 Uiso 1 1 calc R
C26 C 0.3461(3) 0.56148(18) 0.6815(2) 0.0236(8) Uani 1 1 d .
C27 C 0.3963(3) 0.47647(17) 0.7948(2) 0.0273(8) Uani 1 1 d .
H27A H 0.4288 0.4331 0.7598 0.033 Uiso 1 1 calc R
H27B H 0.2977 0.4646 0.8047 0.033 Uiso 1 1 calc R
C28 C 0.4878(3) 0.47814(19) 0.8723(2) 0.0328(9) Uani 1 1 d .
H28A H 0.5847 0.4913 0.8621 0.049 Uiso 1 1 calc R
H28B H 0.4857 0.4245 0.8980 0.049 Uiso 1 1 calc R
H28C H 0.4528 0.5197 0.9074 0.049 Uiso 1 1 calc R

loop_
_atom_site_aniso_label
_atom_site_aniso_U_11
_atom_site_aniso_U_22
_atom_site_aniso_U_33
_atom_site_aniso_U_23
_atom_site_aniso_U_13
_atom_site_aniso_U_12
Br1 0.0413(2) 0.0286(2) 0.0313(2) 0.00058(17) -0.00702(17) 0.00650(17)
S1 0.0268(5) 0.0167(4) 0.0230(5) 0.0004(3) 0.0041(4) -0.0027(3)
S2 0.0229(5) 0.0154(4) 0.0345(5) 0.0014(4) 0.0055(4) -0.0003(4)
O1 0.0267(12) 0.0140(11) 0.0343(15) 0.0037(10) 0.0000(10) 0.0018(9)
O2 0.0287(13) 0.0239(12) 0.0255(13) -0.0011(10) 0.0102(10) -0.0064(10)
O3 0.0284(13) 0.0180(12) 0.0445(16) 0.0043(11) 0.0061(11) 0.0058(10)
O4 0.0279(13) 0.0162(11) 0.0398(16) -0.0002(10) 0.0074(11) -0.0045(10)
O5 0.0307(13) 0.0123(11) 0.0279(14) 0.0019(10) 0.0020(11) -0.0006(10)
O6 0.0393(14) 0.0160(12) 0.0337(15) -0.0064(10) 0.0017(11) -0.0027(11)
C1 0.0247(18) 0.0193(17) 0.032(2) -0.0018(15) 0.0072(15) -0.0012(15)
C2 0.0225(18) 0.0189(17) 0.035(2) -0.0011(16) -0.0014(16) 0.0024(14)
C3 0.034(2) 0.0162(16) 0.026(2) 0.0028(14) -0.0018(16) -0.0021(15)
C4 0.0279(19) 0.0217(17) 0.025(2) -0.0041(15) 0.0059(15) -0.0016(15)
C5 0.0278(19) 0.0172(16) 0.027(2) 0.0011(15) 0.0055(15) 0.0006(14)
C6 0.0237(18) 0.0140(15) 0.027(2) -0.0002(14) 0.0053(15) -0.0037(14)
C7 0.0285(19) 0.0163(16) 0.0224(19) 0.0003(14) 0.0077(15) -0.0007(14)
C8 0.0240(18) 0.0156(15) 0.0177(18) -0.0007(13) 0.0011(14) -0.0012(14)
C9 0.0298(19) 0.0130(15) 0.0208(18) 0.0009(13) 0.0051(15) 0.0007(14)
C10 0.0231(18) 0.0138(15) 0.0248(19) -0.0002(14) 0.0035(14) 0.0008(13)
C11 0.0311(19) 0.0181(16) 0.025(2) -0.0005(14) 0.0021(16) -0.0016(15)
C12 0.0264(18) 0.0137(15) 0.026(2) -0.0022(14) 0.0027(15) -0.0008(14)
C13 0.0289(19) 0.0186(16) 0.0249(19) 0.0003(14) 0.0079(15) 0.0035(14)
C14 0.0210(18) 0.0152(15) 0.0225(19) -0.0008(14) 0.0017(14) -0.0043(14)
C15 0.0263(19) 0.0263(18) 0.029(2) 0.0004(16) 0.0041(16) -0.0006(15)
C16 0.045(2) 0.031(2) 0.031(2) -0.0065(17) 0.0103(18) -0.0043(18)
C17 0.044(2) 0.038(2) 0.025(2) 0.0002(17) -0.0023(18) -0.0129(19)
C18 0.028(2) 0.040(2) 0.036(2) 0.0052(18) -0.0041(17) -0.0041(17)
C19 0.028(2) 0.0266(18) 0.031(2) -0.0012(16) 0.0026(16) -0.0004(16)
C20 0.0225(18) 0.0201(17) 0.028(2) -0.0008(15) 0.0103(15) 0.0016(14)
C21 0.0275(19) 0.0231(18) 0.036(2) 0.0014(16) 0.0098(17) 0.0006(15)
C22 0.039(2) 0.035(2) 0.034(2) 0.0072(18) 0.0131(18) 0.0077(18)
C23 0.039(2) 0.052(3) 0.030(2) -0.006(2) 0.0082(18) 0.003(2)
C24 0.042(2) 0.027(2) 0.041(2) -0.0063(18) 0.0154(19) 0.0021(17)
C25 0.030(2) 0.0207(17) 0.034(2) -0.0011(16) 0.0115(17) 0.0029(15)
C26 0.0225(18) 0.0177(17) 0.031(2) -0.0004(16) 0.0072(15) 0.0039(14)
C27 0.031(2) 0.0122(16) 0.039(2) 0.0051(15) 0.0045(17) -0.0010(14)
C28 0.033(2) 0.0242(18) 0.041(2) 0.0068(17) 0.0040(18) -0.0017(16)

loop_
_atom_type_symbol
_atom_type_description
_atom_type_scat_dispersion_real
_atom_type_scat_dispersion_imag
_atom_type_scat_source
C C 0.0033 0.0016 'International Tables Vol C Tables 4.2.6.8 and 6.1.1.4'
H H 0.0000 0.0000 'International Tables Vol C Tables 4.2.6.8 and 6.1.1.4'
O O 0.0106 0.0060 'International Tables Vol C Tables 4.2.6.8 and 6.1.1.4'
S S 0.1246 0.1234 'International Tables Vol C Tables 4.2.6.8 and 6.1.1.4'
Br Br -0.2901 2.4595 'International Tables Vol C Tables 4.2.6.8 and 6.1.1.4'

loop_
_geom_angle_atom_site_label_1
_geom_angle_atom_site_label_2
_geom_angle_atom_site_label_3
_geom_angle
O1 S1 O2 119.95(13)
O1 S1 C8 107.31(14)
O2 S1 C8 106.55(13)
O1 S1 C14 107.49(13)
O2 S1 C14 107.69(14)
C8 S1 C14 107.27(14)
O4 S2 O3 119.47(13)
O4 S2 C20 109.12(14)
O3 S2 C20 107.82(14)
O4 S2 C10 107.01(13)
O3 S2 C10 105.33(13)
C20 S2 C10 107.50(15)
C26 O5 C27 116.7(2)
C2 C1 C6 120.6(3)
C2 C1 H1 119.7
C6 C1 H1 119.7
C1 C2 C3 119.6(3)
C1 C2 H2 120.2
C3 C2 H2 120.2
C2 C3 C4 121.0(3)
C2 C3 Br1 119.2(2)
C4 C3 Br1 119.8(3)
C5 C4 C3 118.7(3)
C5 C4 H4 120.6
C3 C4 H4 120.6
C4 C5 C6 121.6(3)
C4 C5 H5 119.2
C6 C5 H5 119.2
C5 C6 C1 118.5(3)
C5 C6 C7 124.6(3)
C1 C6 C7 116.9(3)
C8 C7 C6 113.7(2)
C8 C7 C13 109.2(2)
C6 C7 C13 113.3(2)
C8 C7 H7 106.7
C6 C7 H7 106.7
C13 C7 H7 106.7
C9 C8 C7 124.1(3)
C9 C8 S1 117.4(2)
C7 C8 S1 118.2(2)
C8 C9 C10 121.8(3)
C8 C9 H9 119.1
C10 C9 H9 119.1
C9 C10 C12 117.6(3)
C9 C10 C11 119.8(3)
C12 C10 C11 58.51(19)
C9 C10 S2 114.4(2)
C12 C10 S2 122.9(2)
C11 C10 S2 111.8(2)
C12 C11 C10 60.6(2)
C12 C11 H11A 117.7
C10 C11 H11A 117.7
C12 C11 H11B 117.7
C10 C11 H11B 117.7
H11A C11 H11B 114.8
C11 C12 C26 118.6(3)
C11 C12 C10 60.94(19)
C26 C12 C10 120.5(3)
C11 C12 C13 117.3(3)
C26 C12 C13 114.2(2)
C10 C12 C13 115.3(2)
C12 C13 C7 115.1(2)
C12 C13 H13A 108.5
C7 C13 H13A 108.5
C12 C13 H13B 108.5
C7 C13 H13B 108.5
H13A C13 H13B 107.5
C19 C14 C15 122.0(3)
C19 C14 S1 118.9(2)
C15 C14 S1 119.0(2)
C16 C15 C14 118.8(3)
C16 C15 H15 120.6
C14 C15 H15 120.6
C15 C16 C17 120.0(3)
C15 C16 H16 120.0
C17 C16 H16 120.0
C18 C17 C16 120.5(3)
C18 C17 H17 119.8
C16 C17 H17 119.8
C17 C18 C19 120.3(3)
C17 C18 H18 119.9
C19 C18 H18 119.9
C14 C19 C18 118.5(3)
C14 C19 H19 120.8
C18 C19 H19 120.8
C25 C20 C21 121.5(3)
C25 C20 S2 119.6(2)
C21 C20 S2 118.9(2)
C22 C21 C20 118.8(3)
C22 C21 H21 120.6
C20 C21 H21 120.6
C21 C22 C23 120.4(3)
C21 C22 H22 119.8
C23 C22 H22 119.8
C22 C23 C24 119.9(3)
C22 C23 H23 120.0
C24 C23 H23 120.0
C25 C24 C23 120.4(3)
C25 C24 H24 119.8
C23 C24 H24 119.8
C24 C25 C20 118.9(3)
C24 C25 H25 120.5
C20 C25 H25 120.5
O6 C26 O5 125.1(3)
O6 C26 C12 124.6(3)
O5 C26 C12 110.2(3)
O5 C27 C28 108.7(2)
O5 C27 H27A 110.0
C28 C27 H27A 110.0
O5 C27 H27B 110.0
C28 C27 H27B 110.0
H27A C27 H27B 108.3
C27 C28 H28A 109.5
C27 C28 H28B 109.5
H28A C28 H28B 109.5
C27 C28 H28C 109.5
H28A C28 H28C 109.5
H28B C28 H28C 109.5

loop_
_geom_bond_atom_site_label_1
_geom_bond_atom_site_label_2
_geom_bond_distance
Br1 C3 1.892(3)
S1 O1 1.442(2)
S1 O2 1.446(2)
S1 C8 1.769(3)
S1 C14 1.770(3)
S2 O4 1.435(2)
S2 O3 1.442(2)
S2 C20 1.765(3)
S2 C10 1.783(3)
O5 C26 1.328(4)
O5 C27 1.455(3)
O6 C26 1.209(3)
C1 C2 1.374(4)
C1 C6 1.401(4)
C1 H1 0.9500
C2 C3 1.380(4)
C2 H2 0.9500
C3 C4 1.387(4)
C4 C5 1.380(4)
C4 H4 0.9500
C5 C6 1.381(4)
C5 H5 0.9500
C6 C7 1.517(4)
C7 C8 1.511(4)
C7 C13 1.545(4)
C7 H7 1.0000
C8 C9 1.325(4)
C9 C10 1.482(4)
C9 H9 0.9500
C10 C12 1.524(4)
C10 C11 1.529(4)
C11 C12 1.492(4)
C11 H11A 0.9900
C11 H11B 0.9900
C12 C26 1.505(4)
C12 C13 1.535(4)
C13 H13A 0.9900
C13 H13B 0.9900
C14 C19 1.379(4)
C14 C15 1.388(4)
C15 C16 1.377(4)
C15 H15 0.9500
C16 C17 1.389(4)
C16 H16 0.9500
C17 C18 1.378(5)
C17 H17 0.9500
C18 C19 1.386(4)
C18 H18 0.9500
C19 H19 0.9500
C20 C25 1.387(4)
C20 C21 1.400(4)
C21 C22 1.379(4)
C21 H21 0.9500
C22 C23 1.384(5)
C22 H22 0.9500
C23 C24 1.402(5)
C23 H23 0.9500
C24 C25 1.373(4)
C24 H24 0.9500
C25 H25 0.9500
C27 C28 1.497(4)
C27 H27A 0.9900
C27 H27B 0.9900
C28 H28A 0.9800
C28 H28B 0.9800
C28 H28C 0.9800

loop_
_geom_torsion_atom_site_label_1
_geom_torsion_atom_site_label_2
_geom_torsion_atom_site_label_3
_geom_torsion_atom_site_label_4
_geom_torsion
C6 C1 C2 C3 1.0(5)
C1 C2 C3 C4 -1.4(5)
C1 C2 C3 Br1 178.7(2)
C2 C3 C4 C5 0.5(5)
Br1 C3 C4 C5 -179.6(2)
C3 C4 C5 C6 0.8(5)
C4 C5 C6 C1 -1.1(4)
C4 C5 C6 C7 178.7(3)
C2 C1 C6 C5 0.2(4)
C2 C1 C6 C7 -179.6(3)
C5 C6 C7 C8 19.9(4)
C1 C6 C7 C8 -160.3(3)
C5 C6 C7 C13 -105.6(3)
C1 C6 C7 C13 74.3(3)
C6 C7 C8 C9 -96.3(4)
C13 C7 C8 C9 31.3(4)
C6 C7 C8 S1 90.8(3)
C13 C7 C8 S1 -141.5(2)
O1 S1 C8 C9 -3.0(3)
O2 S1 C8 C9 -132.6(3)
C14 S1 C8 C9 112.3(3)
O1 S1 C8 C7 170.4(2)
O2 S1 C8 C7 40.7(3)
C14 S1 C8 C7 -74.4(3)
C7 C8 C9 C10 0.3(5)
S1 C8 C9 C10 173.2(2)
C8 C9 C10 C12 -16.7(4)
C8 C9 C10 C11 -84.4(4)
C8 C9 C10 S2 138.7(3)
O4 S2 C10 C9 -176.3(2)
O3 S2 C10 C9 55.5(3)
C20 S2 C10 C9 -59.2(2)
O4 S2 C10 C12 -22.3(3)
O3 S2 C10 C12 -150.5(2)
C20 S2 C10 C12 94.8(3)
O4 S2 C10 C11 43.4(2)
O3 S2 C10 C11 -84.7(2)
C20 S2 C10 C11 160.5(2)
C9 C10 C11 C12 106.0(3)
S2 C10 C11 C12 -116.1(2)
C10 C11 C12 C26 111.0(3)
C10 C11 C12 C13 -105.3(3)
C9 C10 C12 C11 -109.7(3)
S2 C10 C12 C11 97.1(3)
C9 C10 C12 C26 142.3(3)
C11 C10 C12 C26 -108.0(3)
S2 C10 C12 C26 -10.9(4)
C9 C10 C12 C13 -1.2(4)
C11 C10 C12 C13 108.5(3)
S2 C10 C12 C13 -154.4(2)
C11 C12 C13 C7 102.2(3)
C26 C12 C13 C7 -112.6(3)
C10 C12 C13 C7 33.3(4)
C8 C7 C13 C12 -46.7(3)
C6 C7 C13 C12 81.1(3)
O1 S1 C14 C19 -157.6(2)
O2 S1 C14 C19 -27.1(3)
C8 S1 C14 C19 87.3(3)
O1 S1 C14 C15 19.1(3)
O2 S1 C14 C15 149.6(2)
C8 S1 C14 C15 -96.0(3)
C19 C14 C15 C16 0.5(5)
S1 C14 C15 C16 -176.1(2)
C14 C15 C16 C17 0.1(5)
C15 C16 C17 C18 -0.8(5)
C16 C17 C18 C19 0.9(5)
C15 C14 C19 C18 -0.4(5)
S1 C14 C19 C18 176.2(2)
C17 C18 C19 C14 -0.3(5)
O4 S2 C20 C25 -167.9(2)
O3 S2 C20 C25 -36.8(3)
C10 S2 C20 C25 76.3(3)
O4 S2 C20 C21 10.4(3)
O3 S2 C20 C21 141.6(2)
C10 S2 C20 C21 -105.3(3)
C25 C20 C21 C22 -0.7(5)
S2 C20 C21 C22 -179.0(2)
C20 C21 C22 C23 -0.8(5)
C21 C22 C23 C24 1.2(5)
C22 C23 C24 C25 -0.2(5)
C23 C24 C25 C20 -1.2(5)
C21 C20 C25 C24 1.7(5)
S2 C20 C25 C24 180.0(2)
C27 O5 C26 O6 -0.4(4)
C27 O5 C26 C12 -177.2(2)
C11 C12 C26 O6 37.3(4)
C10 C12 C26 O6 108.6(4)
C13 C12 C26 O6 -107.5(3)
C11 C12 C26 O5 -145.9(3)
C10 C12 C26 O5 -74.6(3)
C13 C12 C26 O5 69.3(3)
C26 O5 C27 C28 170.4(3)
